data_7222106
loop_
_publ_author_name
'Behera, Jogendra Nath'
'Kumar, Jitendra'
'Tiwari, Ranjay K.'

_publ_section_title
;
 H--bond Supported Coordination Polymers of Transition Metal Sulfites with
 Different Dimensionalities
;
_journal_name_full 'RSC Adv.'
_journal_paper_doi 10.1039/C5RA16223H
_journal_year 2015
_chemical_formula_sum 'C6 H18 N4 O9 S3 Zn3'
_chemical_formula_weight 582.53
_chemical_name_systematic
;
 ?
;
_space_group_IT_number 2
_symmetry_space_group_name_Hall '-P 1'
_symmetry_space_group_name_H-M 'P -1'
_atom_sites_solution_hydrogens geom
_atom_sites_solution_primary direct
_atom_sites_solution_secondary difmap
_audit_creation_method SHELXL-97
_audit_update_record
;
2015-06-16 deposited with the CCDC.
2015-09-10 downloaded from the CCDC.
;
_cell_angle_alpha 70.753(11)
_cell_angle_beta 61.288(10)
_cell_angle_gamma 80.871(12)
_cell_formula_units_Z 2
_cell_length_a 10.061(5)
_cell_length_b 10.157(5)
_cell_length_c 10.260(5)
_cell_measurement_temperature 296(2)
_cell_volume 868.2(7)
_computing_structure_refinement 'SHELXL-97 (Sheldrick, 1997)'
_diffrn_ambient_temperature 296(2)
_diffrn_measured_fraction_theta_full 0.998
_diffrn_measured_fraction_theta_max 0.998
_diffrn_radiation_monochromator graphite
_diffrn_radiation_source 'fine-focus sealed tube'
_diffrn_radiation_type MoK\a
_diffrn_radiation_wavelength 0.71073
_diffrn_reflns_av_R_equivalents 0.0000
_diffrn_reflns_av_sigmaI/netI 0.1228
_diffrn_reflns_limit_h_max 12
_diffrn_reflns_limit_h_min -10
_diffrn_reflns_limit_k_max 12
_diffrn_reflns_limit_k_min -11
_diffrn_reflns_limit_l_max 12
_diffrn_reflns_limit_l_min 0
_diffrn_reflns_number 3226
_diffrn_reflns_theta_full 25.50
_diffrn_reflns_theta_max 25.50
_diffrn_reflns_theta_min 2.12
_exptl_absorpt_coefficient_mu 4.522
_exptl_absorpt_correction_type none
_exptl_crystal_density_diffrn 2.229
_exptl_crystal_density_method 'not measured'
_exptl_crystal_F_000 584
_refine_diff_density_max 1.483
_refine_diff_density_min -0.993
_refine_diff_density_rms 0.237
_refine_ls_extinction_method none
_refine_ls_goodness_of_fit_ref 1.017
_refine_ls_hydrogen_treatment mixed
_refine_ls_matrix_type full
_refine_ls_number_parameters 226
_refine_ls_number_reflns 3226
_refine_ls_number_restraints 0
_refine_ls_restrained_S_all 1.017
_refine_ls_R_factor_all 0.1228
_refine_ls_R_factor_gt 0.0682
_refine_ls_shift/su_max 0.000
_refine_ls_shift/su_mean 0.000
_refine_ls_structure_factor_coef Fsqd
_refine_ls_weighting_details 'calc w=1/[\s^2^(Fo^2^)+(0.0901P)^2^+0.0508P] where P=(Fo^2^+2Fc^2^)/3'
_refine_ls_weighting_scheme calc
_refine_ls_wR_factor_gt 0.1630
_refine_ls_wR_factor_ref 0.1972
_reflns_number_gt 1911
_reflns_number_total 3226
_reflns_threshold_expression >2sigma(I)
_cod_data_source_file c5ra16223h2.cif
_cod_data_source_block try
_cod_original_cell_volume 868.1(7)
_cod_database_code 7222106

loop_
_symmetry_equiv_pos_as_xyz
'x, y, z'
'-x, -y, -z'

loop_
_atom_site_label
_atom_site_type_symbol
_atom_site_fract_x
_atom_site_fract_y
_atom_site_fract_z
_atom_site_U_iso_or_equiv
_atom_site_adp_type
_atom_site_occupancy
_atom_site_symmetry_multiplicity
_atom_site_calc_flag
_atom_site_refinement_flags
C1 C 0.1796(14) 0.4349(14) -0.1230(18) 0.065(4) Uani 1 1 d .
H1A H 0.1922 0.5206 -0.2059 0.078 Uiso 1 1 calc R
H1B H 0.1144 0.4553 -0.0252 0.078 Uiso 1 1 calc R
C2 C 0.1055(16) 0.3345(15) -0.1367(18) 0.072(4) Uani 1 1 d .
H2C H -0.0023 0.3544 -0.0923 0.087 Uiso 1 1 calc R
H2D H 0.1417 0.3467 -0.2462 0.087 Uiso 1 1 calc R
C3 C 0.4500(15) 0.4347(14) -0.2847(15) 0.071(4) Uani 1 1 d .
H3C H 0.4107 0.4540 -0.3588 0.085 Uiso 1 1 calc R
H3D H 0.4903 0.5214 -0.2978 0.085 Uiso 1 1 calc R
C4 C 0.5720(14) 0.3383(14) -0.3233(14) 0.061(4) Uani 1 1 d .
H4C H 0.6422 0.3534 -0.2899 0.073 Uiso 1 1 calc R
H4D H 0.6257 0.3584 -0.4355 0.073 Uiso 1 1 calc R
C5 C 0.348(2) 0.4330(14) -0.0183(15) 0.076(5) Uani 1 1 d .
H5A H 0.4552 0.4518 -0.0628 0.092 Uiso 1 1 calc R
H5B H 0.2941 0.5195 -0.0057 0.092 Uiso 1 1 calc R
C6 C 0.3025(17) 0.3358(13) 0.1301(13) 0.060(4) Uani 1 1 d .
H6A H 0.1962 0.3517 0.1938 0.072 Uiso 1 1 calc R
H6B H 0.3587 0.3548 0.1767 0.072 Uiso 1 1 calc R
N1 N 0.3242(9) 0.3921(9) -0.1292(9) 0.032(2) Uani 1 1 d .
N2 N 0.1264(10) 0.1919(9) -0.0641(10) 0.038(2) Uani 1 1 d .
H2A H 0.1225 0.1388 -0.1172 0.046 Uiso 1 1 calc R
H2B H 0.0497 0.1657 0.0329 0.046 Uiso 1 1 calc R
N3 N 0.5282(10) 0.1932(9) -0.2559(10) 0.040(2) Uani 1 1 d .
H3A H 0.6017 0.1426 -0.2357 0.047 Uiso 1 1 calc R
H3B H 0.5201 0.1641 -0.3257 0.047 Uiso 1 1 calc R
N4 N 0.3217(10) 0.1910(10) 0.1368(9) 0.041(2) Uani 1 1 d .
H4A H 0.2453 0.1417 0.2243 0.050 Uiso 1 1 calc R
H4B H 0.4090 0.1602 0.1408 0.050 Uiso 1 1 calc R
O1 O -0.1846(8) -0.1942(9) 0.5137(8) 0.046(2) Uani 1 1 d .
O2 O -0.3118(9) -0.1007(8) 0.3535(8) 0.047(2) Uani 1 1 d .
O3 O -0.4450(8) -0.1323(10) 0.6299(8) 0.053(2) Uani 1 1 d .
O4 O -0.0195(8) 0.1142(8) 0.2864(8) 0.0403(18) Uani 1 1 d .
O5 O -0.2752(8) 0.1977(8) 0.4016(8) 0.0420(19) Uani 1 1 d .
O6 O -0.1427(8) 0.1185(8) 0.5551(7) 0.0415(19) Uani 1 1 d .
O7 O 0.0882(8) -0.1303(10) 0.1641(8) 0.054(2) Uani 1 1 d .
O8 O 0.3481(9) -0.0552(8) 0.0034(9) 0.047(2) Uani 1 1 d .
O9 O 0.2189(9) -0.1630(10) -0.0811(8) 0.059(3) Uani 1 1 d .
S1 S -0.3313(3) -0.2027(3) 0.5104(3) 0.0375(7) Uani 1 1 d .
S2 S -0.1229(3) 0.2021(3) 0.3932(3) 0.0360(7) Uani 1 1 d .
S3 S 0.2424(3) -0.1723(3) 0.0557(3) 0.0338(7) Uani 1 1 d .
Zn1 Zn -0.00173(13) -0.09054(14) 0.36184(13) 0.0353(4) Uani 1 1 d .
Zn2 Zn -0.33780(13) 0.09962(14) 0.30503(13) 0.0346(4) Uani 1 1 d .
Zn3 Zn 0.32569(14) 0.15627(14) -0.05360(14) 0.0356(4) Uani 1 1 d .

loop_
_atom_site_aniso_label
_atom_site_aniso_U_11
_atom_site_aniso_U_22
_atom_site_aniso_U_33
_atom_site_aniso_U_23
_atom_site_aniso_U_13
_atom_site_aniso_U_12
C1 0.046(8) 0.074(10) 0.101(11) -0.034(8) -0.051(8) 0.007(7)
C2 0.056(9) 0.080(11) 0.116(13) -0.038(9) -0.063(10) 0.010(8)
C3 0.059(9) 0.061(9) 0.056(9) -0.014(7) 0.001(7) -0.005(7)
C4 0.037(8) 0.075(10) 0.045(8) -0.026(7) 0.004(6) 0.005(7)
C5 0.134(15) 0.063(9) 0.070(10) -0.021(8) -0.078(11) 0.007(9)
C6 0.098(12) 0.063(9) 0.043(8) -0.027(6) -0.043(8) -0.002(8)
N1 0.027(5) 0.054(6) 0.020(4) -0.019(4) -0.012(4) 0.006(4)
N2 0.035(5) 0.055(6) 0.029(5) -0.023(4) -0.013(4) 0.001(4)
N3 0.034(5) 0.056(6) 0.041(5) -0.022(5) -0.022(5) 0.006(5)
N4 0.036(6) 0.061(6) 0.028(5) -0.013(4) -0.016(4) 0.003(5)
O1 0.024(4) 0.084(6) 0.024(4) -0.009(4) -0.011(3) -0.003(4)
O2 0.056(5) 0.068(5) 0.026(4) -0.014(4) -0.025(4) -0.006(4)
O3 0.029(4) 0.112(7) 0.032(4) -0.037(4) -0.017(4) 0.008(4)
O4 0.039(4) 0.059(5) 0.024(4) -0.023(3) -0.010(3) 0.004(4)
O5 0.031(4) 0.079(6) 0.038(4) -0.036(4) -0.024(4) 0.013(4)
O6 0.027(4) 0.083(6) 0.017(4) -0.021(4) -0.009(3) 0.002(4)
O7 0.030(4) 0.109(7) 0.036(5) -0.049(5) -0.006(4) -0.007(4)
O8 0.041(5) 0.059(5) 0.051(5) -0.020(4) -0.023(4) -0.010(4)
O9 0.040(5) 0.127(8) 0.018(4) -0.031(4) -0.008(4) -0.019(5)
S1 0.0286(15) 0.0605(18) 0.0272(14) -0.0169(12) -0.0123(12) -0.0031(13)
S2 0.0314(15) 0.0590(18) 0.0281(14) -0.0230(12) -0.0168(12) 0.0059(13)
S3 0.0307(15) 0.0571(18) 0.0218(13) -0.0196(12) -0.0132(12) 0.0002(13)
Zn1 0.0267(7) 0.0666(9) 0.0220(7) -0.0230(6) -0.0120(5) 0.0004(6)
Zn2 0.0261(7) 0.0632(9) 0.0231(7) -0.0224(6) -0.0117(5) -0.0001(6)
Zn3 0.0319(7) 0.0536(8) 0.0295(7) -0.0189(6) -0.0159(6) -0.0001(6)

loop_
_atom_type_symbol
_atom_type_description
_atom_type_scat_dispersion_real
_atom_type_scat_dispersion_imag
_atom_type_scat_source
C C 0.0033 0.0016 'International Tables Vol C Tables 4.2.6.8 and 6.1.1.4'
H H 0.0000 0.0000 'International Tables Vol C Tables 4.2.6.8 and 6.1.1.4'
N N 0.0061 0.0033 'International Tables Vol C Tables 4.2.6.8 and 6.1.1.4'
O O 0.0106 0.0060 'International Tables Vol C Tables 4.2.6.8 and 6.1.1.4'
S S 0.1246 0.1234 'International Tables Vol C Tables 4.2.6.8 and 6.1.1.4'
Zn Zn 0.2839 1.4301 'International Tables Vol C Tables 4.2.6.8 and 6.1.1.4'

loop_
_geom_angle_atom_site_label_1
_geom_angle_atom_site_label_2
_geom_angle_atom_site_label_3
_geom_angle
_geom_angle_site_symmetry_1
_geom_angle_site_symmetry_3
N1 C1 C2 114.5(11) . .
N2 C2 C1 115.8(11) . .
C4 C3 N1 116.6(11) . .
C3 C4 N3 115.0(11) . .
C6 C5 N1 116.2(11) . .
C5 C6 N4 116.7(10) . .
C1 N1 C3 113.7(10) . .
C1 N1 C5 112.3(10) . .
C3 N1 C5 111.6(11) . .
C1 N1 Zn3 106.9(7) . .
C3 N1 Zn3 106.0(7) . .
C5 N1 Zn3 105.7(7) . .
C2 N2 Zn3 113.2(7) . .
C4 N3 Zn3 113.3(7) . .
C6 N4 Zn3 112.3(6) . .
S1 O1 Zn1 131.3(4) . .
S1 O2 Zn2 126.8(5) . .
S1 O3 Zn2 129.4(4) . 2_456
S2 O4 Zn1 122.9(4) . .
S2 O5 Zn2 129.4(4) . .
S2 O6 Zn1 128.7(4) . 2_556
S3 O7 Zn1 136.3(5) . .
S3 O8 Zn3 133.2(5) . .
S3 O9 Zn2 135.6(5) . 2
O1 S1 O3 103.7(4) . .
O1 S1 O2 105.1(4) . .
O3 S1 O2 104.5(5) . .
O5 S2 O6 104.8(4) . .
O5 S2 O4 105.1(4) . .
O6 S2 O4 105.7(4) . .
O9 S3 O8 106.4(5) . .
O9 S3 O7 101.1(5) . .
O8 S3 O7 106.2(5) . .
O1 Zn1 O7 113.2(3) . .
O1 Zn1 O6 110.4(3) . 2_556
O7 Zn1 O6 111.7(3) . 2_556
O1 Zn1 O4 117.5(3) . .
O7 Zn1 O4 98.6(3) . .
O6 Zn1 O4 104.7(3) 2_556 .
O2 Zn2 O9 103.2(4) . 2
O2 Zn2 O5 117.7(3) . .
O9 Zn2 O5 110.0(3) 2 .
O2 Zn2 O3 105.7(4) . 2_456
O9 Zn2 O3 111.8(3) 2 2_456
O5 Zn2 O3 108.4(3) . 2_456
N2 Zn3 O8 104.4(3) . .
N2 Zn3 N3 120.0(3) . .
O8 Zn3 N3 94.8(3) . .
N2 Zn3 N4 114.9(3) . .
O8 Zn3 N4 99.7(3) . .
N3 Zn3 N4 116.9(3) . .
N2 Zn3 N1 80.1(3) . .
O8 Zn3 N1 174.8(3) . .
N3 Zn3 N1 80.5(3) . .
N4 Zn3 N1 80.6(3) . .

loop_
_geom_bond_atom_site_label_1
_geom_bond_atom_site_label_2
_geom_bond_distance
_geom_bond_site_symmetry_2
C1 N1 1.427(14) .
C1 C2 1.433(16) .
C2 N2 1.427(16) .
C3 C4 1.424(17) .
C3 N1 1.453(14) .
C4 N3 1.445(15) .
C5 C6 1.408(16) .
C5 N1 1.460(13) .
C6 N4 1.436(14) .
N1 Zn3 2.261(9) .
N2 Zn3 2.028(9) .
N3 Zn3 2.066(9) .
N4 Zn3 2.077(8) .
O1 S1 1.509(7) .
O1 Zn1 1.923(7) .
O2 S1 1.538(7) .
O2 Zn2 1.935(8) .
O3 S1 1.514(8) .
O3 Zn2 1.961(7) 2_456
O4 S2 1.528(7) .
O4 Zn1 1.977(8) .
O5 S2 1.500(7) .
O5 Zn2 1.955(7) .
O6 S2 1.525(7) .
O6 Zn1 1.954(7) 2_556
O7 S3 1.506(8) .
O7 Zn1 1.938(7) .
O8 S3 1.505(7) .
O8 Zn3 2.038(8) .
O9 S3 1.503(7) .
O9 Zn2 1.937(7) 2
Zn1 O6 1.954(7) 2_556
Zn2 O9 1.937(7) 2
Zn2 O3 1.961(7) 2_456
